data_7010740
loop_
_publ_author_name
'Solanki, Nayan K.'
'Leech, Michael A.'
'McInnes, Eric J. L.'
'Zhao, Jing P.'
'Mabbs, Frank E.'
'Feeder, Neil'
'Howard, Judith A. K.'
'Davies, John E.'
'Rawson, Jeremy M.'
'Halcrow, Malcolm A.'

_publ_section_title
;
 The effects of distal ligand substitution on the
 copper(II)/bis-(2,6-dipyrazol-1-ylpyridine) centre&#x2020;
;
_journal_issue 14
_journal_name_full 'Journal of the Chemical Society, Dalton Transactions'
_journal_page_first 2083
_journal_paper_doi 10.1039/b103142m
_journal_year 2001
_chemical_formula_moiety '[C40 H38 Cu N10] 2[Cl O4] 2[C H3 N O2]'
_chemical_formula_sum 'C42 H44 Cl2 Cu N12 O12'
_chemical_formula_weight 1043.33
_chemical_name_systematic
; 
Bis[2-(pyrazol-1-yl)-6-(3-{2,4,6-trimethylphenyl}pyrazol-1-yl)pyridine]-
copper(II) diperchlorate dinitromethane solvate, alpha modification
;
_space_group_IT_number 14
_symmetry_cell_setting monoclinic
_symmetry_space_group_name_Hall '-P 2ybc'
_symmetry_space_group_name_H-M 'P 1 21/c 1'
_atom_sites_solution_hydrogens geom
_atom_sites_solution_primary direct
_atom_sites_solution_secondary difmap
_audit_creation_method SHELXL-97
_cell_angle_alpha 90.00
_cell_angle_beta 111.228(1)
_cell_angle_gamma 90.00
_cell_formula_units_Z 4
_cell_length_a 18.5980(13)
_cell_length_b 18.2528(12)
_cell_length_c 14.6183(10)
_cell_measurement_reflns_used 987
_cell_measurement_temperature 30(2)
_cell_measurement_theta_max 26.21
_cell_measurement_theta_min 16.27
_cell_volume 4625.7(5)
_computing_cell_refinement 'Bruker SMART'
_computing_data_collection 'Bruker SMART'
_computing_data_reduction 'Bruker SAINT'
_computing_molecular_graphics 'SHELXL-97 (Sheldrick, 1997)'
_computing_publication_material 'SHELXL-97 (Sheldrick, 1997)'
_computing_structure_refinement 'SHELXL-97 (Sheldrick, 1997)'
_computing_structure_solution 'SHELXS-97 (Sheldrick, 1990)'
_diffrn_ambient_temperature 30(2)
_diffrn_measured_fraction_theta_full 0.908
_diffrn_measured_fraction_theta_max 0.908
_diffrn_measurement_device_type 'Bruker SMART-CCD'
_diffrn_measurement_method \w-scan
_diffrn_radiation_monochromator graphite
_diffrn_radiation_source 'fine-focus sealed tube'
_diffrn_radiation_type MoK\a
_diffrn_radiation_wavelength 0.71073
_diffrn_reflns_av_R_equivalents 0.0294
_diffrn_reflns_av_sigmaI/netI 0.0195
_diffrn_reflns_limit_h_max 23
_diffrn_reflns_limit_h_min -23
_diffrn_reflns_limit_k_max 23
_diffrn_reflns_limit_k_min -23
_diffrn_reflns_limit_l_max 17
_diffrn_reflns_limit_l_min -18
_diffrn_reflns_number 33683
_diffrn_reflns_theta_full 27.21
_diffrn_reflns_theta_max 27.21
_diffrn_reflns_theta_min 1.62
_exptl_absorpt_coefficient_mu 0.663
_exptl_absorpt_correction_T_max 0.849524
_exptl_absorpt_correction_T_min 0.654708
_exptl_absorpt_correction_type multi-scan
_exptl_absorpt_process_details 'SADABS (Sheldrick, 1996)'
_exptl_crystal_colour green
_exptl_crystal_density_diffrn 1.498
_exptl_crystal_density_method 'not measured'
_exptl_crystal_description block
_exptl_crystal_F_000 2156
_exptl_crystal_size_max 0.30
_exptl_crystal_size_mid 0.25
_exptl_crystal_size_min 0.20
_refine_diff_density_max 0.560
_refine_diff_density_min -0.521
_refine_diff_density_rms 0.059
_refine_ls_extinction_method none
_refine_ls_goodness_of_fit_ref 1.032
_refine_ls_hydrogen_treatment refall
_refine_ls_matrix_type full
_refine_ls_number_parameters 798
_refine_ls_number_reflns 9384
_refine_ls_number_restraints 0
_refine_ls_restrained_S_all 1.032
_refine_ls_R_factor_all 0.0333
_refine_ls_R_factor_gt 0.0302
_refine_ls_shift/su_max 0.001
_refine_ls_shift/su_mean 0.000
_refine_ls_structure_factor_coef Fsqd
_refine_ls_weighting_details 'calc w=1/[\s^2^(Fo^2^)+(0.0452P)^2^+3.7416P] where P=(Fo^2^+2Fc^2^)/3'
_refine_ls_weighting_scheme calc
_refine_ls_wR_factor_gt 0.0812
_refine_ls_wR_factor_ref 0.0837
_reflns_number_gt 8663
_reflns_number_total 9384
_reflns_threshold_expression >2sigma(I)
_cod_data_source_file b103142m.txt
_cod_data_source_block hkl3m
_cod_depositor_comments
;
The following automatic conversions were performed:
'_symmetry_cell_setting' value 'Monoclinic' changed to 'monoclinic'
according to '/home/saulius/struct/CIF-dictionaries/cif_core.dic'
dictionary named 'cif_core.dic' version 2.4.1 from 2010-06-29.

Automatic conversion script
Id: cif_fix_enum 1527 2010-12-29 10:47:43Z saulius 
;
_cod_original_sg_symbol_H-M 'P 21/c'
_cod_database_code 7010740

loop_
_symmetry_equiv_pos_as_xyz
'x, y, z'
'-x, y+1/2, -z+1/2'
'-x, -y, -z'
'x, -y-1/2, z-1/2'

loop_
_atom_site_label
_atom_site_type_symbol
_atom_site_fract_x
_atom_site_fract_y
_atom_site_fract_z
_atom_site_U_iso_or_equiv
_atom_site_adp_type
_atom_site_occupancy
_atom_site_symmetry_multiplicity
_atom_site_calc_flag
_atom_site_refinement_flags
_atom_site_disorder_assembly
_atom_site_disorder_group
Cu1 Cu 0.268756(10) 0.498362(10) 0.760443(13) 0.01034(6) Uani 1 1 d . . .
N1 N 0.35248(8) 0.51010(7) 0.70940(10) 0.0117(3) Uani 1 1 d . . .
C11 C 0.35532(9) 0.46738(8) 0.63666(11) 0.0124(3) Uani 1 1 d . . .
C12 C 0.41241(9) 0.47391(9) 0.59692(12) 0.0146(3) Uani 1 1 d . . .
H12 H 0.4112(12) 0.4440(11) 0.5483(15) 0.018(5) Uiso 1 1 d . . .
C13 C 0.46794(9) 0.52796(9) 0.63640(12) 0.0147(3) Uani 1 1 d . . .
H13 H 0.5077(11) 0.5330(10) 0.6116(14) 0.011(4) Uiso 1 1 d . . .
C14 C 0.46591(9) 0.57345(9) 0.71218(12) 0.0140(3) Uani 1 1 d . . .
H14 H 0.5019(12) 0.6085(12) 0.7371(15) 0.020(5) Uiso 1 1 d . . .
C15 C 0.40656(9) 0.56166(8) 0.74617(11) 0.0124(3) Uani 1 1 d . . .
N2 N 0.24285(8) 0.41628(7) 0.65338(10) 0.0132(3) Uani 1 1 d . . .
N21 N 0.29519(8) 0.41579(7) 0.60684(10) 0.0127(3) Uani 1 1 d . . .
C21 C 0.28053(10) 0.36021(9) 0.54053(12) 0.0151(3) Uani 1 1 d . . .
H21 H 0.3114(12) 0.3515(11) 0.5077(15) 0.016(5) Uiso 1 1 d . . .
C22 C 0.21653(10) 0.32413(9) 0.54260(12) 0.0164(3) Uani 1 1 d . . .
H22 H 0.1937(12) 0.2833(12) 0.5074(16) 0.022(5) Uiso 1 1 d . . .
C23 C 0.19529(9) 0.36079(9) 0.61438(12) 0.0146(3) Uani 1 1 d . . .
H23 H 0.1558(12) 0.3510(11) 0.6355(15) 0.017(5) Uiso 1 1 d . . .
N3 N 0.33491(7) 0.58224(7) 0.85039(10) 0.0120(3) Uani 1 1 d . . .
N31 N 0.39626(7) 0.60077(7) 0.82367(10) 0.0121(3) Uani 1 1 d . . .
C31 C 0.44122(9) 0.65289(9) 0.88433(12) 0.0141(3) Uani 1 1 d . . .
H31 H 0.4849(12) 0.6727(11) 0.8752(14) 0.015(5) Uiso 1 1 d . . .
C32 C 0.40927(9) 0.66796(9) 0.95313(12) 0.0148(3) Uani 1 1 d . . .
H32 H 0.4272(12) 0.7006(11) 1.0025(15) 0.016(5) Uiso 1 1 d . . .
C33 C 0.34273(9) 0.62297(8) 0.92963(11) 0.0124(3) Uani 1 1 d . . .
C34 C 0.28877(9) 0.61585(8) 0.98303(11) 0.0125(3) Uani 1 1 d . . .
C35 C 0.31185(9) 0.57326(8) 1.06943(12) 0.0134(3) Uani 1 1 d . . .
C36 C 0.26125(9) 0.56629(9) 1.11975(12) 0.0145(3) Uani 1 1 d . . .
H36 H 0.2756(11) 0.5379(11) 1.1758(15) 0.016(5) Uiso 1 1 d . . .
C37 C 0.18934(9) 0.60092(9) 1.08753(12) 0.0147(3) Uani 1 1 d . . .
C38 C 0.16815(9) 0.64346(9) 1.00238(12) 0.0143(3) Uani 1 1 d . . .
H38 H 0.1188(12) 0.6679(11) 0.9808(15) 0.020(5) Uiso 1 1 d . . .
C39 C 0.21672(9) 0.65190(8) 0.94954(11) 0.0131(3) Uani 1 1 d . . .
N4 N 0.17964(8) 0.49291(7) 0.80967(10) 0.0114(3) Uani 1 1 d . . .
C41 C 0.18774(9) 0.45603(8) 0.89233(11) 0.0119(3) Uani 1 1 d . . .
C42 C 0.13144(9) 0.45398(9) 0.93395(12) 0.0132(3) Uani 1 1 d . . .
H42 H 0.1394(12) 0.4271(12) 0.9887(16) 0.019(5) Uiso 1 1 d . . .
C43 C 0.06374(9) 0.49245(8) 0.88708(12) 0.0130(3) Uani 1 1 d . . .
H43 H 0.0271(12) 0.4936(10) 0.9121(15) 0.012(5) Uiso 1 1 d . . .
C44 C 0.05347(9) 0.53132(9) 0.80117(12) 0.0132(3) Uani 1 1 d . . .
H44 H 0.0090(12) 0.5597(11) 0.7690(15) 0.017(5) Uiso 1 1 d . . .
C45 C 0.11266(9) 0.52902(8) 0.76541(11) 0.0124(3) Uani 1 1 d . . .
N5 N 0.30950(8) 0.41773(7) 0.88751(10) 0.0128(3) Uani 1 1 d . . .
N51 N 0.25719(7) 0.41714(7) 0.93343(9) 0.0119(3) Uani 1 1 d . . .
C51 C 0.27930(9) 0.37026(9) 1.01206(12) 0.0142(3) Uani 1 1 d . . .
H51 H 0.2503(11) 0.3638(11) 1.0504(14) 0.014(5) Uiso 1 1 d . . .
C52 C 0.34782(10) 0.33988(9) 1.01714(12) 0.0153(3) Uani 1 1 d . . .
H52 H 0.3750(13) 0.3078(12) 1.0590(16) 0.023(5) Uiso 1 1 d . . .
C53 C 0.36433(9) 0.37128(9) 0.93846(12) 0.0143(3) Uani 1 1 d . . .
H53 H 0.4070(12) 0.3629(11) 0.9197(15) 0.018(5) Uiso 1 1 d . . .
N6 N 0.17152(7) 0.56824(7) 0.65283(10) 0.0122(3) Uani 1 1 d . . .
N61 N 0.10739(8) 0.56514(7) 0.67771(10) 0.0129(3) Uani 1 1 d . . .
C61 C 0.04521(10) 0.59715(9) 0.60744(12) 0.0164(3) Uani 1 1 d . . .
H61 H -0.0029(12) 0.5987(11) 0.6148(15) 0.020(5) Uiso 1 1 d . . .
C62 C 0.06964(10) 0.62201(9) 0.53524(13) 0.0169(3) Uani 1 1 d . . .
H62 H 0.0420(12) 0.6451(12) 0.4811(16) 0.022(5) Uiso 1 1 d . . .
C63 C 0.14910(9) 0.60260(8) 0.56646(12) 0.0136(3) Uani 1 1 d . . .
C64 C 0.20706(9) 0.61227(9) 0.51917(12) 0.0136(3) Uani 1 1 d . . .
C65 C 0.20441(9) 0.56659(9) 0.44032(12) 0.0150(3) Uani 1 1 d . . .
C66 C 0.26367(10) 0.57161(9) 0.40315(12) 0.0163(3) Uani 1 1 d . . .
H66 H 0.2633(11) 0.5381(11) 0.3515(15) 0.018(5) Uiso 1 1 d . . .
C67 C 0.32510(9) 0.62059(9) 0.44244(12) 0.0169(3) Uani 1 1 d . . .
C68 C 0.32596(10) 0.66564(9) 0.52020(12) 0.0160(3) Uani 1 1 d . . .
H68 H 0.3672(12) 0.6974(11) 0.5486(15) 0.018(5) Uiso 1 1 d . . .
C69 C 0.26766(9) 0.66289(9) 0.55917(12) 0.0148(3) Uani 1 1 d . . .
C71 C 0.38950(10) 0.53554(9) 1.10734(13) 0.0155(3) Uani 1 1 d . . .
H71A H 0.3983(14) 0.5093(13) 1.0574(19) 0.034(6) Uiso 1 1 d . . .
H71B H 0.4306(12) 0.5690(11) 1.1362(15) 0.016(5) Uiso 1 1 d . . .
H71C H 0.3929(14) 0.5005(13) 1.1557(19) 0.032(6) Uiso 1 1 d . . .
C72 C 0.13592(10) 0.59253(11) 1.14390(13) 0.0191(3) Uani 1 1 d . . .
H72A H 0.1330(14) 0.5419(14) 1.1582(17) 0.033(6) Uiso 1 1 d . . .
H72B H 0.0861(13) 0.6097(12) 1.1078(16) 0.025(5) Uiso 1 1 d . . .
H72C H 0.1542(14) 0.6193(13) 1.2041(18) 0.032(6) Uiso 1 1 d . . .
C73 C 0.19237(10) 0.70012(9) 0.85900(12) 0.0155(3) Uani 1 1 d . . .
H73A H 0.1941(13) 0.6743(13) 0.8034(17) 0.028(6) Uiso 1 1 d . . .
H73B H 0.2227(13) 0.7435(13) 0.8675(17) 0.029(6) Uiso 1 1 d . . .
H73C H 0.1419(15) 0.7159(14) 0.8419(18) 0.038(7) Uiso 1 1 d . . .
C74 C 0.13963(10) 0.51168(10) 0.39781(13) 0.0179(3) Uani 1 1 d . . .
H74A H 0.1352(12) 0.4822(12) 0.4447(17) 0.022(5) Uiso 1 1 d . . .
H74B H 0.0892(14) 0.5365(13) 0.3666(17) 0.029(6) Uiso 1 1 d . . .
H74C H 0.1497(13) 0.4824(13) 0.3504(18) 0.028(6) Uiso 1 1 d . . .
C75 C 0.38853(11) 0.62517(11) 0.40109(14) 0.0214(4) Uani 1 1 d . . .
H75A H 0.3791(14) 0.6616(13) 0.3521(18) 0.032(6) Uiso 1 1 d . . .
H75B H 0.3930(13) 0.5806(13) 0.3698(17) 0.030(6) Uiso 1 1 d . . .
H75C H 0.4354(14) 0.6371(13) 0.4490(18) 0.031(6) Uiso 1 1 d . . .
C76 C 0.27048(10) 0.71290(9) 0.64278(12) 0.0165(3) Uani 1 1 d . . .
H76A H 0.2861(12) 0.6878(12) 0.7027(16) 0.021(5) Uiso 1 1 d . . .
H76B H 0.2207(14) 0.7330(12) 0.6334(16) 0.026(5) Uiso 1 1 d . . .
H76C H 0.3053(13) 0.7534(12) 0.6487(16) 0.024(5) Uiso 1 1 d . . .
Cl1 Cl 0.07318(2) 0.33604(2) 0.11872(3) 0.01272(9) Uani 1 1 d . . .
O1 O 0.03280(7) 0.39430(6) 0.05313(9) 0.0174(2) Uani 1 1 d . . .
O2 O 0.13838(7) 0.31326(7) 0.09359(9) 0.0191(2) Uani 1 1 d . . .
O3 O 0.10012(7) 0.36203(7) 0.21938(9) 0.0186(2) Uani 1 1 d . . .
O4 O 0.02159(7) 0.27465(7) 0.10846(9) 0.0211(3) Uani 1 1 d . . .
Cl2 Cl 0.47038(2) 0.20742(2) 0.24030(3) 0.01437(9) Uani 1 1 d . . .
O5 O 0.46047(7) 0.19388(7) 0.13851(9) 0.0185(2) Uani 1 1 d . . .
O6 O 0.43069(8) 0.27528(7) 0.24429(10) 0.0243(3) Uani 1 1 d . . .
O7 O 0.55115(7) 0.21444(8) 0.29860(9) 0.0250(3) Uani 1 1 d . . .
O8 O 0.43733(7) 0.14752(7) 0.27665(9) 0.0207(3) Uani 1 1 d . . .
C1S C 0.02357(11) 0.27633(11) 0.82174(15) 0.0228(4) Uani 1 1 d . . .
H1S1 H -0.0266(14) 0.2906(12) 0.7890(17) 0.027(6) Uiso 1 1 d . . .
H1S2 H 0.0411(14) 0.2871(13) 0.8904(19) 0.037(6) Uiso 1 1 d . . .
H1S3 H 0.0291(13) 0.2259(13) 0.8078(16) 0.029(6) Uiso 1 1 d . . .
N1S N 0.07373(8) 0.31825(8) 0.78062(10) 0.0162(3) Uani 1 1 d . . .
O1S1 O 0.14292(7) 0.30267(7) 0.81184(9) 0.0203(3) Uani 1 1 d . . .
O1S2 O 0.04437(7) 0.36591(7) 0.71932(9) 0.0214(3) Uani 1 1 d . . .
C2S C 0.28575(11) 0.20441(10) 0.79518(14) 0.0208(4) Uani 1 1 d . . .
H2S1 H 0.3044(15) 0.2357(15) 0.848(2) 0.044(7) Uiso 1 1 d . . .
H2S2 H 0.2810(13) 0.2214(13) 0.7361(18) 0.028(6) Uiso 1 1 d . . .
H2S3 H 0.2366(17) 0.1885(16) 0.794(2) 0.050(8) Uiso 1 1 d . . .
N2S N 0.33692(8) 0.13897(8) 0.81571(11) 0.0187(3) Uani 1 1 d . . .
O2S1 O 0.32787(8) 0.09496(7) 0.74948(10) 0.0285(3) Uani 1 1 d . . .
O2S2 O 0.38547(8) 0.13170(8) 0.89945(9) 0.0269(3) Uani 1 1 d . . .

loop_
_atom_site_aniso_label
_atom_site_aniso_U_11
_atom_site_aniso_U_22
_atom_site_aniso_U_33
_atom_site_aniso_U_23
_atom_site_aniso_U_13
_atom_site_aniso_U_12
Cu1 0.01048(10) 0.01131(10) 0.01026(11) -0.00033(6) 0.00501(8) -0.00061(6)
N1 0.0108(6) 0.0128(6) 0.0109(6) 0.0018(5) 0.0033(5) 0.0011(5)
C11 0.0127(7) 0.0120(7) 0.0118(7) 0.0014(6) 0.0036(6) 0.0012(6)
C12 0.0168(8) 0.0156(8) 0.0125(8) 0.0000(6) 0.0066(6) 0.0020(6)
C13 0.0129(7) 0.0172(8) 0.0153(8) 0.0032(6) 0.0069(6) 0.0011(6)
C14 0.0121(7) 0.0143(7) 0.0144(8) 0.0014(6) 0.0035(6) -0.0012(6)
C15 0.0129(7) 0.0124(7) 0.0104(7) 0.0026(6) 0.0025(6) 0.0021(6)
N2 0.0140(6) 0.0148(6) 0.0139(6) 0.0011(5) 0.0087(5) 0.0011(5)
N21 0.0136(6) 0.0142(6) 0.0123(6) 0.0001(5) 0.0071(5) 0.0004(5)
C21 0.0169(8) 0.0152(8) 0.0147(8) -0.0017(6) 0.0076(7) 0.0002(6)
C22 0.0182(8) 0.0139(8) 0.0173(8) -0.0013(6) 0.0067(7) -0.0017(6)
C23 0.0144(8) 0.0140(7) 0.0167(8) 0.0010(6) 0.0072(6) -0.0008(6)
N3 0.0099(6) 0.0137(6) 0.0133(6) 0.0024(5) 0.0054(5) 0.0001(5)
N31 0.0112(6) 0.0136(6) 0.0125(6) 0.0008(5) 0.0054(5) -0.0004(5)
C31 0.0121(7) 0.0142(7) 0.0148(8) 0.0007(6) 0.0034(6) -0.0014(6)
C32 0.0145(8) 0.0147(8) 0.0139(8) -0.0014(6) 0.0036(6) -0.0005(6)
C33 0.0127(7) 0.0118(7) 0.0110(7) 0.0019(6) 0.0023(6) 0.0029(6)
C34 0.0131(7) 0.0122(7) 0.0117(7) -0.0025(6) 0.0038(6) -0.0022(6)
C35 0.0139(7) 0.0122(7) 0.0132(7) -0.0022(6) 0.0036(6) -0.0015(6)
C36 0.0168(8) 0.0145(8) 0.0110(7) 0.0002(6) 0.0034(6) -0.0020(6)
C37 0.0148(8) 0.0161(8) 0.0133(7) -0.0040(6) 0.0051(6) -0.0034(6)
C38 0.0120(7) 0.0151(7) 0.0148(8) -0.0033(6) 0.0036(6) -0.0004(6)
C39 0.0142(7) 0.0121(7) 0.0119(7) -0.0028(6) 0.0035(6) -0.0009(6)
N4 0.0116(6) 0.0105(6) 0.0118(6) -0.0011(5) 0.0040(5) -0.0004(5)
C41 0.0126(7) 0.0105(7) 0.0121(7) -0.0018(6) 0.0038(6) -0.0007(6)
C42 0.0155(8) 0.0130(7) 0.0120(7) -0.0006(6) 0.0060(6) -0.0011(6)
C43 0.0130(8) 0.0143(7) 0.0143(8) -0.0031(6) 0.0080(7) -0.0027(6)
C44 0.0119(7) 0.0127(7) 0.0140(7) -0.0020(6) 0.0035(6) 0.0006(6)
C45 0.0140(7) 0.0107(7) 0.0120(7) -0.0015(6) 0.0040(6) -0.0013(6)
N5 0.0118(6) 0.0151(6) 0.0130(6) -0.0009(5) 0.0063(5) -0.0009(5)
N51 0.0117(6) 0.0134(6) 0.0115(6) 0.0003(5) 0.0054(5) -0.0005(5)
C51 0.0152(8) 0.0157(8) 0.0117(7) 0.0015(6) 0.0048(6) -0.0019(6)
C52 0.0140(8) 0.0149(8) 0.0148(8) 0.0036(6) 0.0026(6) 0.0005(6)
C53 0.0117(7) 0.0156(8) 0.0155(8) 0.0004(6) 0.0048(6) 0.0006(6)
N6 0.0120(6) 0.0132(6) 0.0128(6) -0.0014(5) 0.0059(5) -0.0012(5)
N61 0.0121(6) 0.0142(6) 0.0130(6) 0.0012(5) 0.0054(5) 0.0010(5)
C61 0.0129(8) 0.0177(8) 0.0176(8) 0.0012(6) 0.0044(6) 0.0019(6)
C62 0.0146(8) 0.0183(8) 0.0157(8) 0.0043(6) 0.0032(7) 0.0019(6)
C63 0.0161(8) 0.0111(7) 0.0130(7) -0.0004(6) 0.0046(6) -0.0003(6)
C64 0.0129(7) 0.0143(7) 0.0127(7) 0.0040(6) 0.0035(6) 0.0013(6)
C65 0.0149(8) 0.0159(8) 0.0128(7) 0.0037(6) 0.0033(6) 0.0010(6)
C66 0.0172(8) 0.0182(8) 0.0131(8) 0.0025(6) 0.0051(6) 0.0031(6)
C67 0.0147(8) 0.0190(8) 0.0171(8) 0.0065(6) 0.0060(6) 0.0024(6)
C68 0.0142(8) 0.0158(8) 0.0168(8) 0.0052(6) 0.0040(6) -0.0013(6)
C69 0.0153(8) 0.0136(7) 0.0140(8) 0.0046(6) 0.0034(6) 0.0020(6)
C71 0.0152(8) 0.0165(8) 0.0143(8) 0.0023(6) 0.0047(6) 0.0010(6)
C72 0.0162(8) 0.0260(9) 0.0161(8) 0.0010(7) 0.0069(7) 0.0001(7)
C73 0.0152(8) 0.0173(8) 0.0138(8) 0.0007(6) 0.0050(6) 0.0022(6)
C74 0.0189(9) 0.0189(8) 0.0165(8) -0.0018(7) 0.0072(7) -0.0020(7)
C75 0.0184(9) 0.0258(9) 0.0227(9) 0.0034(8) 0.0106(8) 0.0004(7)
C76 0.0174(8) 0.0159(8) 0.0151(8) 0.0024(6) 0.0047(6) -0.0012(6)
Cl1 0.01248(17) 0.01295(17) 0.01355(18) -0.00015(13) 0.00568(14) 0.00032(13)
O1 0.0169(6) 0.0177(6) 0.0186(6) 0.0032(5) 0.0075(5) 0.0033(5)
O2 0.0176(6) 0.0243(6) 0.0181(6) 0.0019(5) 0.0097(5) 0.0064(5)
O3 0.0192(6) 0.0214(6) 0.0152(6) -0.0034(5) 0.0060(5) 0.0013(5)
O4 0.0205(6) 0.0183(6) 0.0224(6) 0.0005(5) 0.0051(5) -0.0058(5)
Cl2 0.01416(18) 0.01370(18) 0.01575(19) 0.00049(13) 0.00602(15) -0.00149(13)
O5 0.0199(6) 0.0212(6) 0.0154(6) 0.0013(5) 0.0076(5) -0.0002(5)
O6 0.0292(7) 0.0197(6) 0.0241(7) -0.0023(5) 0.0097(6) 0.0038(5)
O7 0.0164(6) 0.0348(7) 0.0202(6) 0.0034(5) 0.0022(5) -0.0046(5)
O8 0.0258(7) 0.0200(6) 0.0182(6) 0.0008(5) 0.0101(5) -0.0080(5)
C1S 0.0230(9) 0.0257(10) 0.0226(9) -0.0026(7) 0.0116(8) -0.0035(7)
N1S 0.0189(7) 0.0150(7) 0.0143(7) -0.0052(5) 0.0054(6) 0.0006(5)
O1S1 0.0157(6) 0.0209(6) 0.0227(6) -0.0048(5) 0.0052(5) 0.0006(5)
O1S2 0.0269(7) 0.0160(6) 0.0180(6) -0.0012(5) 0.0040(5) 0.0024(5)
C2S 0.0201(9) 0.0210(9) 0.0190(9) -0.0020(7) 0.0042(7) 0.0036(7)
N2s 0.0210(7) 0.0188(7) 0.0207(7) 0.0030(6) 0.0126(6) 0.0011(6)
O2S1 0.0378(8) 0.0225(7) 0.0302(7) -0.0081(6) 0.0181(6) -0.0009(6)
O2S2 0.0236(7) 0.0391(8) 0.0202(7) 0.0102(6) 0.0107(6) 0.0098(6)

loop_
_atom_type_symbol
_atom_type_description
_atom_type_scat_dispersion_real
_atom_type_scat_dispersion_imag
_atom_type_scat_source
C C 0.0033 0.0016 'International Tables Vol C Tables 4.2.6.8 and 6.1.1.4'
H H 0.0000 0.0000 'International Tables Vol C Tables 4.2.6.8 and 6.1.1.4'
N N 0.0061 0.0033 'International Tables Vol C Tables 4.2.6.8 and 6.1.1.4'
O O 0.0106 0.0060 'International Tables Vol C Tables 4.2.6.8 and 6.1.1.4'
Cl Cl 0.1484 0.1585 'International Tables Vol C Tables 4.2.6.8 and 6.1.1.4'
Cu Cu 0.3201 1.2651 'International Tables Vol C Tables 4.2.6.8 and 6.1.1.4'

loop_
_geom_angle_atom_site_label_1
_geom_angle_atom_site_label_2
_geom_angle_atom_site_label_3
_geom_angle
_geom_angle_site_symmetry_1
_geom_angle_site_symmetry_3
_geom_angle_publ_flag
N1 Cu1 N4 176.22(5) . . ?
N1 Cu1 N2 78.10(5) . . ?
N4 Cu1 N2 103.48(5) . . ?
N1 Cu1 N3 78.08(5) . . ?
N4 Cu1 N3 100.47(5) . . ?
N2 Cu1 N3 156.01(5) . . ?
N1 Cu1 N5 107.75(5) . . ?
N4 Cu1 N5 75.67(5) . . ?
N2 Cu1 N5 93.78(5) . . ?
N3 Cu1 N5 90.80(5) . . ?
N1 Cu1 N6 102.36(5) . . ?
N4 Cu1 N6 74.34(5) . . ?
N2 Cu1 N6 88.54(5) . . ?
N3 Cu1 N6 99.26(5) . . ?
N5 Cu1 N6 149.63(5) . . ?
C11 N1 C15 119.30(14) . . ?
C11 N1 Cu1 120.24(11) . . ?
C15 N1 Cu1 120.45(11) . . ?
N1 C11 C12 122.70(15) . . ?
N1 C11 N21 112.46(13) . . ?
C12 C11 N21 124.84(14) . . ?
C11 C12 C13 116.87(15) . . ?
C12 C13 C14 121.41(15) . . ?
C15 C14 C13 116.58(15) . . ?
N1 C15 C14 123.14(15) . . ?
N1 C15 N31 112.18(13) . . ?
C14 C15 N31 124.67(14) . . ?
C23 N2 N21 105.25(13) . . ?
C23 N2 Cu1 143.43(11) . . ?
N21 N2 Cu1 111.24(10) . . ?
C21 N21 N2 111.25(13) . . ?
C21 N21 C11 130.71(14) . . ?
N2 N21 C11 117.94(13) . . ?
N21 C21 C22 107.10(14) . . ?
C21 C22 C23 105.48(15) . . ?
N2 C23 C22 110.91(14) . . ?
C33 N3 N31 105.53(12) . . ?
C33 N3 Cu1 143.26(11) . . ?
N31 N3 Cu1 111.06(9) . . ?
C31 N31 N3 111.34(13) . . ?
C31 N31 C15 130.33(13) . . ?
N3 N31 C15 118.16(13) . . ?
N31 C31 C32 106.94(14) . . ?
C31 C32 C33 106.16(14) . . ?
N3 C33 C32 110.03(14) . . ?
N3 C33 C34 121.61(14) . . ?
C32 C33 C34 128.30(14) . . ?
C35 C34 C39 120.66(14) . . ?
C35 C34 C33 118.34(14) . . ?
C39 C34 C33 120.98(14) . . ?
C36 C35 C34 118.54(15) . . ?
C36 C35 C71 120.16(14) . . ?
C34 C35 C71 121.30(14) . . ?
C35 C36 C37 121.81(15) . . ?
C38 C37 C36 118.58(15) . . ?
C38 C37 C72 120.87(15) . . ?
C36 C37 C72 120.55(15) . . ?
C39 C38 C37 121.66(15) . . ?
C38 C39 C34 118.74(14) . . ?
C38 C39 C73 119.97(14) . . ?
C34 C39 C73 121.28(14) . . ?
C41 N4 C45 117.35(14) . . ?
C41 N4 Cu1 120.16(11) . . ?
C45 N4 Cu1 122.37(11) . . ?
N4 C41 C42 123.42(14) . . ?
N4 C41 N51 115.12(13) . . ?
C42 C41 N51 121.44(14) . . ?
C43 C42 C41 117.62(15) . . ?
C42 C43 C44 120.43(15) . . ?
C45 C44 C43 117.26(15) . . ?
N4 C45 C44 123.90(14) . . ?
N4 C45 N61 114.30(13) . . ?
C44 C45 N61 121.79(14) . . ?
C53 N5 N51 104.96(13) . . ?
C53 N5 Cu1 146.35(11) . . ?
N51 N5 Cu1 108.67(9) . . ?
N5 N51 C51 111.44(13) . . ?
N5 N51 C41 119.59(12) . . ?
C51 N51 C41 128.65(13) . . ?
C52 C51 N51 106.83(14) . . ?
C51 C52 C53 105.30(15) . . ?
N5 C53 C52 111.47(14) . . ?
C63 N6 N61 105.50(13) . . ?
C63 N6 Cu1 143.63(11) . . ?
N61 N6 Cu1 109.86(9) . . ?
N6 N61 C61 111.33(13) . . ?
N6 N61 C45 118.67(13) . . ?
C61 N61 C45 129.95(14) . . ?
C62 C61 N61 107.09(14) . . ?
C61 C62 C63 105.43(15) . . ?
N6 C63 C62 110.64(14) . . ?
N6 C63 C64 117.71(14) . . ?
C62 C63 C64 131.62(15) . . ?
C65 C64 C69 120.85(15) . . ?
C65 C64 C63 119.58(14) . . ?
C69 C64 C63 119.35(14) . . ?
C66 C65 C64 118.73(15) . . ?
C66 C65 C74 120.36(15) . . ?
C64 C65 C74 120.90(15) . . ?
C65 C66 C67 121.60(15) . . ?
C68 C67 C66 118.45(15) . . ?
C68 C67 C75 120.81(15) . . ?
C66 C67 C75 120.74(16) . . ?
C69 C68 C67 121.90(15) . . ?
C68 C69 C64 118.46(15) . . ?
C68 C69 C76 120.23(15) . . ?
C64 C69 C76 121.31(15) . . ?
O1 Cl1 O4 109.57(7) . . ?
O1 Cl1 O2 108.91(7) . . ?
O4 Cl1 O2 109.61(8) . . ?
O1 Cl1 O3 109.71(7) . . ?
O3 Cl1 O4 109.31(7) . . ?
O2 Cl1 O3 109.71(7) . . ?
O7 Cl2 O8 109.93(8) . . ?
O7 Cl2 O5 109.87(7) . . ?
O8 Cl2 O5 109.54(7) . . ?
O7 Cl2 O6 109.67(8) . . ?
O8 Cl2 O6 109.86(8) . . ?
O5 Cl2 O6 107.95(7) . . ?
O1S2 N1S O1S1 124.27(15) . . ?
O1S2 N1S C1S 118.73(15) . . ?
O1S1 N1S C1S 116.99(14) . . ?
O2S1 N2S O2S2 123.73(15) . . ?
O2S1 N2S C2S 118.24(15) . . ?
O2S2 N2S C2S 118.02(15) . . ?

loop_
_geom_bond_atom_site_label_1
_geom_bond_atom_site_label_2
_geom_bond_distance
_geom_bond_site_symmetry_2
_geom_bond_publ_flag
Cu1 N1 1.9668(14) . ?
Cu1 N4 2.0343(14) . ?
Cu1 N2 2.0928(14) . ?
Cu1 N3 2.1012(14) . ?
Cu1 N5 2.2741(14) . ?
Cu1 N6 2.3048(13) . ?
N1 C11 1.335(2) . ?
N1 C15 1.340(2) . ?
C11 C12 1.388(2) . ?
C12 C13 1.393(2) . ?
C13 C14 1.396(2) . ?
C14 C15 1.382(2) . ?
N2 C23 1.330(2) . ?
N2 N21 1.3747(18) . ?
N21 C21 1.361(2) . ?
N21 C11 1.405(2) . ?
C21 C22 1.370(2) . ?
C22 C23 1.416(2) . ?
N3 C33 1.339(2) . ?
N3 N31 1.3755(18) . ?
N31 C31 1.362(2) . ?
N31 C15 1.410(2) . ?
C31 C32 1.369(2) . ?
C32 C33 1.420(2) . ?
C33 C34 1.483(2) . ?
C34 C35 1.411(2) . ?
C34 C39 1.412(2) . ?
C35 C36 1.394(2) . ?
C35 C71 1.512(2) . ?
C36 C37 1.398(2) . ?
C37 C38 1.397(2) . ?
C37 C72 1.511(2) . ?
C38 C39 1.393(2) . ?
C39 C73 1.516(2) . ?
N4 C41 1.343(2) . ?
N4 C45 1.350(2) . ?
C41 C42 1.389(2) . ?
C42 C43 1.387(2) . ?
C43 C44 1.394(2) . ?
C44 C45 1.380(2) . ?
N5 C53 1.328(2) . ?
N5 N51 1.3675(18) . ?
N51 C51 1.371(2) . ?
N51 C41 1.404(2) . ?
C51 C52 1.367(2) . ?
C52 C53 1.415(2) . ?
N6 C63 1.334(2) . ?
N6 N61 1.3681(18) . ?
N61 C61 1.369(2) . ?
N61 C45 1.413(2) . ?
C61 C62 1.369(2) . ?
C62 C63 1.425(2) . ?
C63 C64 1.487(2) . ?
C64 C65 1.409(2) . ?
C64 C69 1.410(2) . ?
C65 C66 1.397(2) . ?
C65 C74 1.517(2) . ?
C66 C67 1.400(2) . ?
C67 C68 1.398(2) . ?
C67 C75 1.510(2) . ?
C68 C69 1.396(2) . ?
C69 C76 1.511(2) . ?
Cl1 O1 1.4466(12) . ?
Cl1 O4 1.4472(12) . ?
Cl1 O2 1.4494(12) . ?
Cl1 O3 1.4517(12) . ?
Cl2 O7 1.4395(13) . ?
Cl2 O8 1.4464(12) . ?
Cl2 O5 1.4527(12) . ?
Cl2 O6 1.4538(13) . ?
C1S N1S 1.491(2) . ?
N1S O1S1 1.2328(19) . ?
N1S O1S2 1.2262(19) . ?
C2S N2S 1.489(2) . ?
N2S O2S1 1.222(2) . ?
N2S O2S2 1.237(2) . ?
